data_4345747
loop_
_publ_author_name
'Liu, Guangfeng'
'Liu, Jie'
'Nie, Lina'
'Ban, Rui'
'Armatas, Gerasimos S.'
'Tao, Xutang'
'Zhang, Qichun'

_publ_section_title
;
 Surfactant 1-Hexadecyl-3-methylimidazolium Chloride Can Convert
 One-Dimensional Viologen Bromoplumbate into Zero-Dimensional.
;
_journal_issue 10
_journal_name_full 'Inorganic chemistry'
_journal_page_first 5498
_journal_page_last 5501
_journal_paper_doi 10.1021/acs.inorgchem.7b00648
_journal_volume 56
_journal_year 2017
_chemical_formula_sum 'C108 Br30 N12 Pb9'
_chemical_formula_weight 5727.21
_space_group_crystal_system monoclinic
_space_group_IT_number 15
_space_group_name_Hall '-C 2yc'
_space_group_name_H-M_alt 'C 1 2/c 1'
_symmetry_space_group_name_Hall '-C 2yc'
_symmetry_space_group_name_H-M 'C 1 2/c 1'
_audit_creation_method SHELXL-2014/7
_cell_angle_alpha 90
_cell_angle_beta 102.1900(10)
_cell_angle_gamma 90
_cell_formula_units_Z 4
_cell_length_a 30.6471(4)
_cell_length_b 24.3702(3)
_cell_length_c 21.9002(3)
_cell_measurement_reflns_used 8630
_cell_measurement_temperature 296(2)
_cell_measurement_theta_max 19.22
_cell_measurement_theta_min 2.24
_cell_volume 15987.9(4)
_computing_cell_refinement 'Bruker SAINT'
_computing_data_collection 'Bruker APEX3'
_computing_data_reduction 'Bruker SAINT'
_computing_molecular_graphics 'Bruker SHELXTL'
_computing_publication_material 'Bruker SHELXTL'
_computing_structure_refinement 'SHELXL-2014 (Sheldrick 2014)'
_computing_structure_solution 'SHELXS-97 (Sheldrick 2008)'
_diffrn_ambient_temperature 296(2)
_diffrn_measured_fraction_theta_full 0.999
_diffrn_measured_fraction_theta_max 0.999
_diffrn_measurement_device_type 'Bruker APEX-II CCD'
_diffrn_measurement_method '\f and \w scans'
_diffrn_radiation_type MoK\a
_diffrn_radiation_wavelength 0.71073
_diffrn_reflns_av_R_equivalents 0.1098
_diffrn_reflns_av_unetI/netI 0.0684
_diffrn_reflns_Laue_measured_fraction_full 0.999
_diffrn_reflns_Laue_measured_fraction_max 0.999
_diffrn_reflns_limit_h_max 34
_diffrn_reflns_limit_h_min -36
_diffrn_reflns_limit_k_max 29
_diffrn_reflns_limit_k_min -29
_diffrn_reflns_limit_l_max 26
_diffrn_reflns_limit_l_min -26
_diffrn_reflns_number 143652
_diffrn_reflns_point_group_measured_fraction_full 0.999
_diffrn_reflns_point_group_measured_fraction_max 0.999
_diffrn_reflns_theta_full 25.027
_diffrn_reflns_theta_max 25.027
_diffrn_reflns_theta_min 1.339
_exptl_absorpt_coefficient_mu 16.977
_exptl_absorpt_correction_T_max 0.4544
_exptl_absorpt_correction_T_min 0.1034
_exptl_absorpt_correction_type multi-scan
_exptl_absorpt_process_details 'Bruker SADABS'
_exptl_crystal_colour red
_exptl_crystal_density_diffrn 2.379
_exptl_crystal_description prism
_exptl_crystal_F_000 10080
_exptl_crystal_size_max 0.245
_exptl_crystal_size_mid 0.072
_exptl_crystal_size_min 0.062
_refine_diff_density_max 1.581
_refine_diff_density_min -1.411
_refine_diff_density_rms 0.213
_refine_ls_extinction_method none
_refine_ls_goodness_of_fit_ref 1.038
_refine_ls_hydrogen_treatment undef
_refine_ls_matrix_type full
_refine_ls_number_parameters 610
_refine_ls_number_reflns 14114
_refine_ls_number_restraints 545
_refine_ls_restrained_S_all 1.229
_refine_ls_R_factor_all 0.1200
_refine_ls_R_factor_gt 0.0541
_refine_ls_shift/su_max 0.006
_refine_ls_shift/su_mean 0.000
_refine_ls_structure_factor_coef Fsqd
_refine_ls_weighting_details 'w=1/[\s^2^(Fo^2^)+(0.1000P)^2^] where P=(Fo^2^+2Fc^2^)/3'
_refine_ls_weighting_scheme calc
_refine_ls_wR_factor_gt 0.1526
_refine_ls_wR_factor_ref 0.1897
_reflns_Friedel_coverage 0.000
_reflns_number_gt 7866
_reflns_number_total 14114
_reflns_threshold_expression 'I > 2\s(I)'
_cod_data_source_file ic7b00648_si_005.cif
_cod_data_source_block n-butanol-4_a
_cod_depositor_comments 'Adding full bibliography for 4345747.cif.'
_cod_database_code 4345747
_shelx_shelxl_version_number 2014/7
_shelx_space_group_comment
;
The symmetry employed for this shelxl refinement is uniquely defined
by the following loop, which should always be used as a source of
symmetry information in preference to the above space-group names.
They are only intended as comments.
;
_shelx_estimated_absorpt_t_min 0.103
_shelx_estimated_absorpt_t_max 0.419

loop_
_space_group_symop_operation_xyz
'x, y, z'
'-x, y, -z+1/2'
'x+1/2, y+1/2, z'
'-x+1/2, y+1/2, -z+1/2'
'-x, -y, -z'
'x, -y, z-1/2'
'-x+1/2, -y+1/2, -z'
'x+1/2, -y+1/2, z-1/2'

loop_
_atom_site_label
_atom_site_type_symbol
_atom_site_fract_x
_atom_site_fract_y
_atom_site_fract_z
_atom_site_U_iso_or_equiv
_atom_site_adp_type
_atom_site_occupancy
_atom_site_site_symmetry_order
_atom_site_calc_flag
_atom_site_refinement_flags_posn
_atom_site_refinement_flags_adp
_atom_site_refinement_flags_occupancy
Pb01 Pb 0.5000 0.59067(3) 0.2500 0.0530(2) Uani 1 2 d S T P
C1 C 0.4735(6) 0.5835(6) 0.5382(6) 0.069(4) Uani 1 1 d . U .
N1 N 0.4614(4) 0.6137(5) 0.4847(5) 0.067(3) Uani 1 1 d D U .
Pb02 Pb 0.37161(2) 0.48771(2) 0.20082(2) 0.05857(19) Uani 1 1 d . . .
C2 C 0.5157(6) 0.5601(6) 0.5562(6) 0.068(4) Uani 1 1 d . U .
N2 N 0.6749(4) 0.4940(5) 0.5616(5) 0.061(3) Uani 1 1 d D U .
Pb03 Pb 0.63134(2) 0.68049(2) 0.27469(2) 0.05869(19) Uani 1 1 d . . .
N3 N 0.7073(6) 0.8972(7) 0.4041(9) 0.124(5) Uani 1 1 d D U .
C3 C 0.5473(5) 0.5658(6) 0.5161(6) 0.059(3) Uani 1 1 d . U .
Pb04 Pb 0.5000 0.77537(4) 0.2500 0.0683(3) Uani 1 2 d S T P
N4 N 0.9219(9) 0.7678(10) 0.4834(13) 0.193(5) Uani 1 1 d D U .
C4 C 0.5319(6) 0.5978(6) 0.4628(6) 0.073(4) Uani 1 1 d . U .
Pb05 Pb 0.5000 0.38556(4) 0.2500 0.0694(3) Uani 1 2 d S T P
C5 C 0.4900(6) 0.6210(6) 0.4472(6) 0.068(4) Uani 1 1 d . U .
Pb06 Pb 0.76139(2) 0.58069(3) 0.32762(3) 0.0754(2) Uani 1 1 d . . .
N6 N 0.1323(6) 0.4053(7) 0.1705(11) 0.244(9) Uani 1 1 d DG U .
C43 C 0.1400(7) 0.3599(8) 0.2097(9) 0.231(11) Uani 1 1 d G U .
C44 C 0.1801(8) 0.3315(6) 0.2172(7) 0.223(12) Uani 1 1 d G U .
C45 C 0.2126(6) 0.3485(8) 0.1856(9) 0.181(8) Uani 1 1 d G U .
C46 C 0.2049(7) 0.3939(8) 0.1463(8) 0.219(11) Uani 1 1 d G U .
C47 C 0.1648(8) 0.4223(6) 0.1388(8) 0.241(11) Uani 1 1 d G U .
C40 C 0.2570(6) 0.3196(7) 0.2001(8) 0.175(8) Uani 1 1 d G U .
C39 C 0.2648(7) 0.2787(7) 0.2454(8) 0.200(10) Uani 1 1 d G U .
C38 C 0.3058(8) 0.2521(6) 0.2592(7) 0.212(12) Uani 1 1 d G U .
N5 N 0.3390(6) 0.2662(7) 0.2276(9) 0.205(8) Uani 1 1 d G U .
C42 C 0.3312(6) 0.3070(7) 0.1823(7) 0.186(9) Uani 1 1 d G U .
C41 C 0.2902(7) 0.3337(6) 0.1685(6) 0.190(9) Uani 1 1 d G U .
C37 C 0.9518(10) 0.6023(9) 0.4162(12) 0.193(5) Uani 1 1 d D U .
C36 C 0.9402(8) 0.6622(9) 0.4317(10) 0.193(5) Uani 1 1 d D U .
C6 C 0.5907(5) 0.5412(6) 0.5323(6) 0.057(3) Uani 1 1 d . U .
Br07 Br 0.66645(5) 0.59490(6) 0.37059(6) 0.0630(4) Uani 1 1 d . . .
C7 C 0.6036(5) 0.5114(6) 0.5862(6) 0.064(4) Uani 1 1 d . U .
Br08 Br 0.54990(5) 0.67818(6) 0.33919(6) 0.0623(4) Uani 1 1 d . . .
C8 C 0.6449(6) 0.4887(7) 0.6010(7) 0.076(4) Uani 1 1 d . U .
Br09 Br 0.41806(5) 0.57969(6) 0.30304(6) 0.0630(4) Uani 1 1 d . . .
C9 C 0.6624(6) 0.5225(6) 0.5083(7) 0.068(4) Uani 1 1 d . U .
Br0A Br 0.46293(5) 0.50198(6) 0.16278(7) 0.0651(4) Uani 1 1 d . . .
Br0B Br 0.40899(6) 0.39538(7) 0.28659(7) 0.0733(5) Uani 1 1 d . . .
Br0C Br 0.28985(6) 0.47269(8) 0.24881(8) 0.0795(5) Uani 1 1 d . . .
Br0D Br 0.35851(6) 0.41637(7) 0.09618(7) 0.0776(5) Uani 1 1 d . . .
Br0E Br 0.70480(7) 0.65433(9) 0.21209(8) 0.0911(6) Uani 1 1 d . . .
Br0F Br 0.57093(7) 0.75130(8) 0.17158(8) 0.0880(6) Uani 1 1 d . . .
Br0G Br 0.77591(7) 0.51223(8) 0.43950(8) 0.0975(6) Uani 1 1 d . . .
Br0H Br 0.48218(7) 0.30551(8) 0.15420(8) 0.0990(7) Uani 1 1 d . . .
Br0I Br 0.67989(8) 0.76237(8) 0.35619(8) 0.1010(7) Uani 1 1 d . . .
Br0J Br 0.81280(10) 0.67155(10) 0.39617(10) 0.1354(10) Uani 1 1 d . . .
Br0K Br 0.55044(9) 0.85028(10) 0.33656(13) 0.1424(10) Uani 1 1 d . . .
Br0L Br 0.82970(8) 0.54815(14) 0.26058(12) 0.1544(11) Uani 1 1 d . . .
C11 C 0.7199(4) 0.4685(4) 0.5788(7) 0.076(4) Uani 1 1 d D U .
C12 C 0.7193(4) 0.4079(5) 0.5585(7) 0.087(5) Uani 1 1 d D U .
C13 C 0.7674(4) 0.3845(5) 0.5766(9) 0.113(6) Uani 1 1 d D U .
C14 C 0.7643(6) 0.3222(6) 0.5630(13) 0.155(9) Uani 1 1 d D U .
C15 C 0.4157(5) 0.6373(6) 0.4668(8) 0.102(3) Uani 1 1 d D U .
C16 C 0.4161(4) 0.6993(6) 0.4823(9) 0.102(3) Uani 1 1 d D U .
C17 C 0.3673(4) 0.7193(5) 0.4658(8) 0.102(3) Uani 1 1 d D U .
C18 C 0.3674(5) 0.7820(5) 0.4761(8) 0.102(3) Uani 1 1 d D U .
C19 C 0.7178(9) 0.8719(10) 0.4564(11) 0.121(6) Uani 1 1 d . U .
C20 C 0.7612(8) 0.8470(9) 0.4759(9) 0.110(5) Uani 1 1 d . U .
C21 C 0.7948(7) 0.8458(7) 0.4372(8) 0.095(4) Uani 1 1 d . U .
C22 C 0.7796(8) 0.8781(9) 0.3790(9) 0.112(5) Uani 1 1 d . U .
C23 C 0.7391(9) 0.9010(9) 0.3647(10) 0.118(6) Uani 1 1 d . U .
C24 C 0.6596(8) 0.9136(11) 0.3860(17) 0.222(7) Uani 1 1 d D U .
C28 C 0.9060(10) 0.8033(10) 0.4314(12) 0.137(6) Uani 1 1 d . U .
C27 C 0.5960(9) 1.0059(14) 0.4492(14) 0.222(7) Uani 1 1 d D U .
C26 C 0.6110(9) 0.9955(11) 0.3870(11) 0.222(7) Uani 1 1 d D U .
C25 C 0.6597(7) 0.9750(12) 0.4035(14) 0.222(7) Uani 1 1 d D U .
C29 C 0.8467(9) 0.7917(9) 0.5059(9) 0.115(6) Uani 1 1 d . U .
C30 C 0.8860(10) 0.7681(9) 0.5195(10) 0.133(6) Uani 1 1 d . U .
C32 C 0.8377(7) 0.8208(8) 0.4536(8) 0.093(4) Uani 1 1 d . U .
C33 C 0.8662(8) 0.8274(9) 0.4124(9) 0.112(5) Uani 1 1 d . U .
C34 C 0.9665(9) 0.7409(9) 0.5021(12) 0.193(5) Uani 1 1 d D U .
C35 C 0.9726(9) 0.6784(9) 0.4929(10) 0.193(5) Uani 1 1 d D U .
C49 C 0.3839(7) 0.1914(15) 0.2070(17) 0.381(15) Uani 1 1 d D U .
C48 C 0.3892(11) 0.2427(10) 0.2490(14) 0.247(11) Uani 1 1 d D U .
C50 C 0.4279(11) 0.1586(13) 0.2193(12) 0.381(15) Uani 1 1 d D U .
C51 C 0.4368(12) 0.1366(18) 0.1571(16) 0.381(15) Uani 1 1 d D U .
C52 C 0.0961(11) 0.4112(12) 0.1132(11) 0.378(13) Uani 1 1 d D U .
C53 C 0.0640(8) 0.4543(13) 0.1304(10) 0.378(13) Uani 1 1 d D U .
C54 C 0.0657(12) 0.4525(16) 0.2012(9) 0.378(13) Uani 1 1 d D U .
C55 C 0.0271(11) 0.4867(17) 0.2164(14) 0.378(13) Uani 1 1 d D U .
C10 C 0.6211(5) 0.5470(6) 0.4921(6) 0.062(3) Uani 1 1 d . U .

loop_
_atom_site_aniso_label
_atom_site_aniso_U_11
_atom_site_aniso_U_22
_atom_site_aniso_U_33
_atom_site_aniso_U_23
_atom_site_aniso_U_13
_atom_site_aniso_U_12
Pb01 0.0597(5) 0.0524(5) 0.0475(4) 0.000 0.0131(4) 0.000
C1 0.082(7) 0.085(9) 0.049(6) 0.001(6) 0.034(5) 0.001(6)
N1 0.095(6) 0.068(7) 0.043(5) -0.009(5) 0.025(5) -0.010(5)
Pb02 0.0646(4) 0.0599(4) 0.0524(3) 0.0038(3) 0.0153(3) -0.0016(3)
C2 0.084(7) 0.068(9) 0.060(7) 0.002(6) 0.035(6) -0.006(6)
N2 0.076(6) 0.065(7) 0.046(5) -0.012(5) 0.018(5) -0.013(5)
Pb03 0.0692(4) 0.0589(4) 0.0501(3) -0.0011(3) 0.0173(3) -0.0085(3)
N3 0.146(9) 0.110(11) 0.117(10) -0.036(8) 0.030(8) -0.062(8)
C3 0.077(6) 0.062(8) 0.044(5) -0.005(5) 0.025(5) -0.014(5)
Pb04 0.0737(6) 0.0601(5) 0.0703(5) 0.000 0.0137(5) 0.000
N4 0.230(10) 0.168(10) 0.184(9) -0.050(8) 0.052(8) -0.039(8)
C4 0.099(8) 0.078(9) 0.047(6) -0.001(6) 0.029(6) -0.007(6)
Pb05 0.0780(7) 0.0602(6) 0.0707(5) 0.000 0.0175(5) 0.000
C5 0.092(7) 0.071(9) 0.045(6) -0.006(6) 0.025(5) -0.009(6)
Pb06 0.0707(5) 0.0999(5) 0.0573(4) 0.0033(3) 0.0174(3) -0.0047(4)
N6 0.344(19) 0.168(16) 0.228(19) 0.000(13) 0.076(13) -0.149(13)
C43 0.324(19) 0.174(19) 0.22(2) -0.012(16) 0.104(15) -0.125(14)
C44 0.329(19) 0.190(19) 0.18(2) 0.024(17) 0.112(16) -0.118(14)
C45 0.293(17) 0.156(15) 0.103(14) -0.009(11) 0.061(11) -0.132(12)
C46 0.33(2) 0.186(17) 0.146(19) 0.032(15) 0.060(15) -0.128(14)
C47 0.34(2) 0.190(18) 0.19(2) 0.015(15) 0.051(14) -0.126(14)
C40 0.294(17) 0.134(13) 0.106(13) -0.012(10) 0.062(11) -0.136(11)
C39 0.299(19) 0.167(17) 0.144(17) 0.022(14) 0.071(13) -0.124(13)
C38 0.308(19) 0.186(19) 0.154(19) 0.036(16) 0.077(14) -0.108(14)
N5 0.313(18) 0.162(14) 0.153(15) 0.004(11) 0.077(13) -0.121(13)
C42 0.314(18) 0.136(16) 0.124(15) -0.013(11) 0.084(13) -0.122(13)
C41 0.311(18) 0.133(15) 0.145(16) -0.001(12) 0.089(13) -0.127(12)
C37 0.230(10) 0.169(10) 0.185(9) -0.050(8) 0.052(8) -0.039(8)
C36 0.230(10) 0.169(10) 0.185(9) -0.050(8) 0.052(8) -0.039(8)
C6 0.080(6) 0.054(7) 0.043(5) -0.007(5) 0.022(5) -0.016(5)
Br07 0.0715(11) 0.0713(10) 0.0497(8) 0.0034(7) 0.0205(7) -0.0022(8)
C7 0.076(7) 0.073(8) 0.047(6) 0.001(6) 0.022(5) -0.010(6)
Br08 0.0784(11) 0.0629(9) 0.0475(7) 0.0004(7) 0.0173(7) -0.0036(8)
C8 0.088(7) 0.088(10) 0.058(7) 0.006(7) 0.030(6) 0.002(7)
Br09 0.0696(11) 0.0722(10) 0.0499(8) 0.0079(7) 0.0186(7) 0.0055(8)
C9 0.084(7) 0.071(9) 0.053(6) -0.003(6) 0.025(5) -0.012(6)
Br0A 0.0696(11) 0.0705(10) 0.0591(8) -0.0156(7) 0.0224(8) -0.0109(8)
Br0B 0.0799(12) 0.0801(11) 0.0619(9) 0.0156(8) 0.0196(8) 0.0073(9)
Br0C 0.0696(12) 0.0972(13) 0.0722(10) 0.0177(9) 0.0162(9) -0.0033(10)
Br0D 0.0945(13) 0.0813(12) 0.0580(9) -0.0030(8) 0.0184(9) -0.0236(10)
Br0E 0.0942(14) 0.1200(16) 0.0680(10) 0.0036(10) 0.0376(10) 0.0038(12)
Br0F 0.0964(14) 0.1042(14) 0.0683(10) 0.0138(10) 0.0285(10) 0.0110(11)
Br0G 0.1224(17) 0.1043(15) 0.0670(10) 0.0032(10) 0.0223(11) 0.0230(13)
Br0H 0.1300(18) 0.0964(14) 0.0627(10) -0.0112(9) 0.0021(11) -0.0221(13)
Br0I 0.1472(19) 0.0848(13) 0.0756(11) -0.0155(10) 0.0341(12) -0.0499(13)
Br0J 0.190(3) 0.1235(18) 0.0866(13) -0.0091(13) 0.0154(15) -0.0924(18)
Br0K 0.144(2) 0.1009(17) 0.162(2) -0.0340(16) -0.0153(18) -0.0323(16)
Br0L 0.1041(19) 0.244(3) 0.136(2) 0.031(2) 0.0723(16) 0.049(2)
C11 0.074(7) 0.084(8) 0.073(9) -0.007(7) 0.020(6) -0.006(6)
C12 0.087(10) 0.078(8) 0.099(12) -0.008(7) 0.029(9) 0.007(7)
C13 0.096(10) 0.118(11) 0.128(15) -0.001(11) 0.029(10) 0.028(9)
C14 0.127(17) 0.125(12) 0.22(3) -0.020(12) 0.040(17) 0.032(11)
C15 0.100(6) 0.106(7) 0.100(6) -0.005(6) 0.023(5) 0.013(6)
C16 0.100(6) 0.106(7) 0.100(6) -0.005(6) 0.023(5) 0.013(6)
C17 0.100(6) 0.106(7) 0.100(6) -0.005(6) 0.023(5) 0.013(6)
C18 0.100(6) 0.106(7) 0.100(6) -0.005(6) 0.023(5) 0.013(6)
C19 0.136(10) 0.114(13) 0.120(11) -0.040(9) 0.040(9) -0.049(9)
C20 0.138(10) 0.120(13) 0.083(9) -0.029(8) 0.048(8) -0.050(9)
C21 0.132(9) 0.088(9) 0.072(7) -0.043(7) 0.036(7) -0.060(7)
C22 0.140(11) 0.114(12) 0.085(8) -0.021(8) 0.031(8) -0.059(9)
C23 0.141(11) 0.100(12) 0.108(10) -0.036(8) 0.018(8) -0.057(9)
C24 0.174(10) 0.249(15) 0.235(15) -0.033(13) 0.024(10) -0.006(10)
C28 0.152(11) 0.120(12) 0.146(11) -0.068(9) 0.049(9) -0.064(9)
C27 0.174(10) 0.249(15) 0.235(15) -0.033(13) 0.024(10) -0.006(10)
C26 0.174(10) 0.249(15) 0.235(15) -0.033(13) 0.024(10) -0.006(10)
C25 0.174(10) 0.249(15) 0.235(15) -0.033(13) 0.024(10) -0.006(10)
C29 0.168(12) 0.114(12) 0.068(8) -0.021(8) 0.039(8) -0.047(9)
C30 0.175(11) 0.103(12) 0.109(10) -0.054(8) 0.007(8) -0.053(9)
C32 0.127(9) 0.095(10) 0.063(7) -0.038(6) 0.039(7) -0.056(7)
C33 0.148(11) 0.122(13) 0.085(9) -0.038(8) 0.065(8) -0.060(9)
C34 0.230(10) 0.169(10) 0.185(9) -0.050(8) 0.052(8) -0.039(8)
C35 0.230(10) 0.169(10) 0.185(9) -0.050(8) 0.052(8) -0.039(8)
C49 0.39(3) 0.30(2) 0.46(3) -0.08(2) 0.12(2) -0.054(18)
C48 0.321(19) 0.21(2) 0.23(2) 0.063(16) 0.115(15) -0.091(15)
C50 0.39(3) 0.30(2) 0.46(3) -0.08(2) 0.12(2) -0.054(18)
C51 0.39(3) 0.30(2) 0.46(3) -0.08(2) 0.12(2) -0.054(18)
C52 0.40(2) 0.35(3) 0.37(2) 0.034(19) 0.031(16) -0.122(16)
C53 0.40(2) 0.35(3) 0.37(2) 0.034(19) 0.031(16) -0.122(16)
C54 0.40(2) 0.35(3) 0.37(2) 0.034(19) 0.031(16) -0.122(16)
C55 0.40(2) 0.35(3) 0.37(2) 0.034(19) 0.031(16) -0.122(16)
C10 0.074(7) 0.063(8) 0.055(6) -0.001(6) 0.028(5) -0.019(6)

loop_
_atom_type_symbol
_atom_type_description
_atom_type_scat_dispersion_real
_atom_type_scat_dispersion_imag
_atom_type_scat_source
C C 0.0033 0.0016 'International Tables Vol C Tables 4.2.6.8 and 6.1.1.4'
Br Br -0.2901 2.4595 'International Tables Vol C Tables 4.2.6.8 and 6.1.1.4'
N N 0.0061 0.0033 'International Tables Vol C Tables 4.2.6.8 and 6.1.1.4'
Pb Pb -3.3944 10.1111 'International Tables Vol C Tables 4.2.6.8 and 6.1.1.4'

loop_
_geom_angle_atom_site_label_1
_geom_angle_atom_site_label_2
_geom_angle_atom_site_label_3
_geom_angle
_geom_angle_site_symmetry_1
_geom_angle_site_symmetry_3
Br0A Pb01 Br0A 85.72(7) 2_655 .
Br0A Pb01 Br09 85.59(4) 2_655 .
Br0A Pb01 Br09 86.89(4) . .
Br0A Pb01 Br09 86.89(4) 2_655 2_655
Br0A Pb01 Br09 85.59(4) . 2_655
Br09 Pb01 Br09 169.74(6) . 2_655
Br0A Pb01 Br08 91.43(4) 2_655 .
Br0A Pb01 Br08 173.01(4) . .
Br09 Pb01 Br08 99.27(4) . .
Br09 Pb01 Br08 87.88(4) 2_655 .
Br0A Pb01 Br08 173.01(4) 2_655 2_655
Br0A Pb01 Br08 91.43(4) . 2_655
Br09 Pb01 Br08 87.88(4) . 2_655
Br09 Pb01 Br08 99.27(4) 2_655 2_655
Br08 Pb01 Br08 92.09(6) . 2_655
N1 C1 C2 122.0(13) . .
C5 N1 C1 120.5(13) . .
C5 N1 C15 119.3(13) . .
C1 N1 C15 120.2(13) . .
Br0D Pb02 Br0C 103.11(5) . .
Br0D Pb02 Br0B 90.93(5) . .
Br0C Pb02 Br0B 85.66(5) . .
Br0D Pb02 Br0A 80.42(5) . .
Br0C Pb02 Br0A 174.66(5) . .
Br0B Pb02 Br0A 90.31(5) . .
Br0D Pb02 Br07 97.66(5) . 2_655
Br0C Pb02 Br07 91.52(5) . 2_655
Br0B Pb02 Br07 171.36(4) . 2_655
Br0A Pb02 Br07 91.97(4) . 2_655
C1 C2 C3 119.3(13) . .
C9 N2 C8 118.8(13) . .
C9 N2 C11 121.0(13) . .
C8 N2 C11 120.2(12) . .
Br0I Pb03 Br0E 95.34(6) . .
Br0I Pb03 Br07 89.19(5) . .
Br0E Pb03 Br07 88.79(5) . .
Br0I Pb03 Br08 95.18(5) . .
Br0E Pb03 Br08 166.37(5) . .
Br07 Pb03 Br08 82.71(4) . .
Br0I Pb03 Br0F 102.46(6) . .
Br0E Pb03 Br0F 100.25(5) . .
Br07 Pb03 Br0F 164.40(5) . .
Br08 Pb03 Br0F 85.90(4) . .
Br0I Pb03 Br09 173.30(5) . 2_655
Br0E Pb03 Br09 84.71(5) . 2_655
Br07 Pb03 Br09 84.11(4) . 2_655
Br08 Pb03 Br09 83.83(4) . 2_655
Br0F Pb03 Br09 84.10(5) . 2_655
C19 N3 C23 120(2) . .
C19 N3 C24 115(3) . .
C23 N3 C24 125(2) . .
C4 C3 C6 124.8(13) . .
C4 C3 C2 114.3(15) . .
C6 C3 C2 120.9(13) . .
Br0K Pb04 Br0K 100.08(11) . 2_655
Br0K Pb04 Br0F 95.64(7) . 2_655
Br0K Pb04 Br0F 98.33(7) 2_655 2_655
Br0K Pb04 Br0F 98.33(7) . .
Br0K Pb04 Br0F 95.64(7) 2_655 .
Br0F Pb04 Br0F 158.17(8) 2_655 .
C28 N4 C30 105(2) . .
C28 N4 C34 128(3) . .
C30 N4 C34 127(3) . .
C5 C4 C3 124.5(14) . .
Br0H Pb05 Br0H 92.93(8) 2_655 .
Br0H Pb05 Br0B 84.50(5) 2_655 .
Br0H Pb05 Br0B 101.73(6) . .
Br0H Pb05 Br0B 101.73(6) 2_655 2_655
Br0H Pb05 Br0B 84.50(5) . 2_655
Br0B Pb05 Br0B 171.05(7) . 2_655
N1 C5 C4 119.4(14) . .
Br0L Pb06 Br0G 105.62(7) . .
Br0L Pb06 Br0J 95.62(9) . .
Br0G Pb06 Br0J 91.81(6) . .
C43 N6 C47 120.0 . .
C43 N6 C52 126.4(19) . .
C47 N6 C52 92(2) . .
N6 C43 C44 120.0 . .
C45 C44 C43 120.0 . .
C46 C45 C44 120.0 . .
C46 C45 C40 122.1(18) . .
C44 C45 C40 117.7(18) . .
C45 C46 C47 120.0 . .
C46 C47 N6 120.0 . .
C39 C40 C41 120.0 . .
C39 C40 C45 119.8(17) . .
C41 C40 C45 120.2(17) . .
C40 C39 C38 120.0 . .
N5 C38 C39 120.0 . .
C38 N5 C42 120.0 . .
C38 N5 C48 121.4(18) . .
C42 N5 C48 118.0(18) . .
C41 C42 N5 120.0 . .
C42 C41 C40 120.0 . .
C35 C36 C37 107.2(9) . .
C7 C6 C10 118.6(15) . .
C7 C6 C3 121.3(13) . .
C10 C6 C3 120.1(13) . .
Pb03 Br07 Pb02 100.93(4) . 2_655
C8 C7 C6 120.4(14) . .
Pb01 Br08 Pb03 93.62(4) . .
C7 C8 N2 121.3(14) . .
Pb01 Br09 Pb03 93.83(4) . 2_655
N2 C9 C10 121.8(14) . .
Pb01 Br0A Pb02 98.87(4) . .
Pb02 Br0B Pb05 98.22(5) . .
Pb04 Br0F Pb03 94.71(4) . .
N2 C11 C12 111.9(9) . .
C11 C12 C13 109.0(5) . .
C14 C13 C12 107.3(9) . .
N1 C15 C16 110.9(11) . .
C17 C16 C15 107.2(8) . .
C18 C17 C16 107.8(9) . .
N3 C19 C20 121(2) . .
C19 C20 C21 124(2) . .
C32 C21 C20 126(2) . .
C32 C21 C22 123.2(19) . .
C20 C21 C22 111(2) . .
C23 C22 C21 122(2) . .
C22 C23 N3 123(2) . .
N3 C24 C25 104(2) . .
C33 C28 N4 130(3) . .
C25 C26 C27 107.5(9) . .
C26 C25 C24 107.7(9) . .
C30 C29 C32 116(2) . .
C29 C30 N4 129(3) . .
C29 C32 C33 125(2) . .
C29 C32 C21 117(2) . .
C33 C32 C21 117(2) . .
C28 C33 C32 114(2) . .
N4 C34 C35 121.7(19) . .
C36 C35 C34 106.9(9) . .
C48 C49 C50 109.8(2) . .
C49 C48 N5 98.1(19) . .
C49 C50 C51 109.7(2) . .
N6 C52 C53 105.1(9) . .
C52 C53 C54 109.8(2) . .
C53 C54 C55 109.8(2) . .
C9 C10 C6 119.1(13) . .

loop_
_geom_bond_atom_site_label_1
_geom_bond_atom_site_label_2
_geom_bond_distance
_geom_bond_site_symmetry_2
Pb01 Br0A 2.9486(15) 2_655
Pb01 Br0A 2.9487(15) .
Pb01 Br09 2.9931(15) .
Pb01 Br09 2.9932(15) 2_655
Pb01 Br08 3.0726(15) .
Pb01 Br08 3.0726(15) 2_655
C1 N1 1.367(17) .
C1 C2 1.39(2) .
N1 C5 1.333(17) .
N1 C15 1.488(11) .
Pb02 Br0D 2.8367(16) .
Pb02 Br0C 2.9376(18) .
Pb02 Br0B 2.9990(16) .
Pb02 Br0A 3.1035(16) .
Pb02 Br07 3.1401(16) 2_655
C2 C3 1.446(18) .
N2 C9 1.343(17) .
N2 C8 1.392(17) .
N2 C11 1.488(12) .
Pb03 Br0I 2.8738(18) .
Pb03 Br0E 2.9424(18) .
Pb03 Br07 2.9941(15) .
Pb03 Br08 3.1173(16) .
Pb03 Br0F 3.1208(18) .
Pb03 Br09 3.1838(16) 2_655
N3 C19 1.28(3) .
N3 C23 1.43(3) .
N3 C24 1.488(13) .
C3 C4 1.399(19) .
C3 C6 1.43(2) .
Pb04 Br0K 2.842(2) .
Pb04 Br0K 2.842(2) 2_655
Pb04 Br0F 3.0977(18) 2_655
Pb04 Br0F 3.0978(18) .
N4 C28 1.43(3) .
N4 C30 1.48(3) .
N4 C34 1.493(13) .
C4 C5 1.38(2) .
Pb05 Br0H 2.8323(18) 2_655
Pb05 Br0H 2.8323(18) .
Pb05 Br0B 3.0698(17) .
Pb05 Br0B 3.0699(17) 2_655
Pb06 Br0L 2.909(2) .
Pb06 Br0G 2.9198(19) .
Pb06 Br0J 2.940(2) .
N6 C43 1.3900 .
N6 C47 1.3900 .
N6 C52 1.497(18) .
C43 C44 1.3900 .
C44 C45 1.3900 .
C45 C46 1.3900 .
C45 C40 1.507(19) .
C46 C47 1.3900 .
C40 C39 1.3900 .
C40 C41 1.3900 .
C39 C38 1.3900 .
C38 N5 1.3900 .
N5 C42 1.3900 .
N5 C48 1.62(3) .
C42 C41 1.3900 .
C37 C36 1.556(9) .
C36 C35 1.540(9) .
C6 C7 1.370(18) .
C6 C10 1.419(18) .
Br07 Pb02 3.1401(16) 2_655
C7 C8 1.36(2) .
Br09 Pb03 3.1839(16) 2_655
C9 C10 1.38(2) .
C11 C12 1.541(2) .
C12 C13 1.551(9) .
C13 C14 1.546(9) .
C15 C16 1.549(9) .
C16 C17 1.543(9) .
C17 C18 1.542(9) .
C19 C20 1.44(3) .
C20 C21 1.47(3) .
C21 C32 1.42(3) .
C21 C22 1.49(3) .
C22 C23 1.34(3) .
C24 C25 1.544(9) .
C28 C33 1.34(3) .
C27 C26 1.547(9) .
C26 C25 1.543(9) .
C29 C30 1.31(3) .
C29 C32 1.33(3) .
C32 C33 1.39(2) .
C34 C35 1.552(9) .
C49 C48 1.540(2) .
C49 C50 1.540(2) .
C50 C51 1.540(2) .
C52 C53 1.540(2) .
C53 C54 1.540(2) .
C54 C55 1.540(2) .
